data_7220416
loop_
_publ_author_name
'Arendt, Agata'
'Ko\/lkowski, Rados\/law'
'Samoc, Marek'
'Szafert, S\/lawomir'

_publ_section_title
;
 Spectral dependence of nonlinear optical properties of symmetrical
 octatetraynes with p-substituted phenyl end-groups.
;
_journal_issue 20
_journal_name_full 'Physical chemistry chemical physics : PCCP'
_journal_page_first 13680
_journal_page_last 13688
_journal_paper_doi 10.1039/c5cp01661d
_journal_volume 17
_journal_year 2015
_chemical_formula_moiety 'C26 H18 O4'
_chemical_formula_sum 'C26 H18 O4'
_chemical_formula_weight 394.40
_chemical_name_systematic
; 
 diethyl 4,4'-(octa-1,3,5,7-tetrayne-1,8-diyl)dibenzoate  
;
_space_group_crystal_system triclinic
_space_group_IT_number 2
_space_group_name_Hall '-P 1'
_space_group_name_H-M_alt 'P -1'
_symmetry_space_group_name_Hall '-P 1'
_symmetry_space_group_name_H-M 'P -1'
_atom_sites_solution_hydrogens geom
_audit_creation_method SHELXL-2014/7
_audit_update_record
;
2015-01-09 deposited with the CCDC.
2015-04-20 downloaded from the CCDC.
;
_cell_angle_alpha 97.18(5)
_cell_angle_beta 96.03(5)
_cell_angle_gamma 100.60(5)
_cell_formula_units_Z 1
_cell_length_a 3.8538(9)
_cell_length_b 10.179(3)
_cell_length_c 13.000(3)
_cell_measurement_reflns_used 1866
_cell_measurement_temperature 100(2)
_cell_measurement_theta_max 28
_cell_measurement_theta_min 3
_cell_volume 493.0(3)
_computing_cell_refinement 'CrysAlis RED, (Oxford Diffraction,2010).'
_computing_data_collection 'CrysAlis RED, (Oxford Diffraction,2010).'
_computing_data_reduction 'CrysAlis RED'
_computing_structure_refinement 'SHELXL-2014/7 (Sheldrick, 2014)'
_diffrn_ambient_temperature 100(2)
_diffrn_detector_area_resol_mean 10.3456
_diffrn_measured_fraction_theta_full 0.998
_diffrn_measured_fraction_theta_max 0.864
_diffrn_measurement_device_type 'Xcalibur, Ruby'
_diffrn_measurement_method '\w scans'
_diffrn_radiation_type MoK\a
_diffrn_radiation_wavelength 0.71073
_diffrn_reflns_av_R_equivalents 0.0142
_diffrn_reflns_av_unetI/netI 0.0291
_diffrn_reflns_laue_measured_fraction_full 0.998
_diffrn_reflns_laue_measured_fraction_max 0.864
_diffrn_reflns_limit_h_max 4
_diffrn_reflns_limit_h_min -5
_diffrn_reflns_limit_k_max 11
_diffrn_reflns_limit_k_min -12
_diffrn_reflns_limit_l_max 17
_diffrn_reflns_limit_l_min -15
_diffrn_reflns_number 3292
_diffrn_reflns_point_group_measured_fraction_full 0.998
_diffrn_reflns_point_group_measured_fraction_max 0.864
_diffrn_reflns_theta_full 25.500
_diffrn_reflns_theta_max 28.606
_diffrn_reflns_theta_min 2.783
_diffrn_source 'fine-focus sealed tube'
_exptl_absorpt_coefficient_mu 0.089
_exptl_absorpt_correction_type none
_exptl_crystal_colour yellow
_exptl_crystal_density_diffrn 1.328
_exptl_crystal_density_method 'not measured'
_exptl_crystal_description plates
_exptl_crystal_F_000 206
_exptl_crystal_size_max 0.25
_exptl_crystal_size_mid 0.17
_exptl_crystal_size_min 0.06
_refine_diff_density_max 0.226
_refine_diff_density_min -0.296
_refine_diff_density_rms 0.055
_refine_ls_extinction_method none
_refine_ls_goodness_of_fit_ref 1.055
_refine_ls_hydrogen_treatment constr
_refine_ls_matrix_type full
_refine_ls_number_parameters 136
_refine_ls_number_reflns 2188
_refine_ls_number_restraints 0
_refine_ls_restrained_S_all 1.055
_refine_ls_R_factor_all 0.0485
_refine_ls_R_factor_gt 0.0375
_refine_ls_shift/su_max 0.001
_refine_ls_shift/su_mean 0.000
_refine_ls_structure_factor_coef Fsqd
_refine_ls_weighting_details 'w=1/[\s^2^(Fo^2^)+(0.0494P)^2^+0.0756P] where P=(Fo^2^+2Fc^2^)/3'
_refine_ls_weighting_scheme calc
_refine_ls_wR_factor_gt 0.0935
_refine_ls_wR_factor_ref 0.0994
_reflns_Friedel_coverage 0.000
_reflns_number_gt 1783
_reflns_number_total 2188
_reflns_threshold_expression 'I > 2\s(I)'
_cod_data_source_file c5cp01661d2.cif
_cod_data_source_block aa223
_cod_depositor_comments 'Adding full bibliography for 7220416--7220417.cif.'
_cod_original_cell_volume 493.0(2)
_cod_database_code 7220416
_shelx_shelxl_version_number 2014/7
_shelx_space_group_comment
;
The symmetry employed for this shelxl refinement is uniquely defined
by the following loop, which should always be used as a source of
symmetry information in preference to the above space-group names.
They are only intended as comments.
;
_shelx_estimated_absorpt_t_min 0.978
_shelx_estimated_absorpt_t_max 0.995

loop_
_space_group_symop_operation_xyz
'x, y, z'
'-x, -y, -z'

loop_
_atom_site_label
_atom_site_type_symbol
_atom_site_fract_x
_atom_site_fract_y
_atom_site_fract_z
_atom_site_U_iso_or_equiv
_atom_site_adp_type
_atom_site_occupancy
_atom_site_site_symmetry_order
_atom_site_calc_flag
_atom_site_refinement_flags_posn
_atom_site_refinement_flags_adp
O1 O 0.1861(2) 1.34677(8) -0.32087(6) 0.0184(2) Uani 1 1 d . .
O2 O 0.2175(2) 1.21660(9) -0.47109(6) 0.0252(2) Uani 1 1 d . .
C1 C 0.7015(3) 0.85101(12) -0.13568(9) 0.0186(3) Uani 1 1 d . .
C2 C 0.7858(3) 0.76045(12) -0.09353(9) 0.0186(3) Uani 1 1 d . .
C3 C 0.8761(3) 0.65386(12) -0.05066(9) 0.0193(3) Uani 1 1 d . .
C4 C 0.9551(3) 0.55554(12) -0.01798(9) 0.0198(3) Uani 1 1 d . .
C11 C 0.5888(3) 0.95020(11) -0.19355(9) 0.0169(3) Uani 1 1 d . .
C12 C 0.5584(3) 1.07710(12) -0.14318(9) 0.0189(3) Uani 1 1 d . .
H12 H 0.6149 1.0989 -0.0694 0.023 Uiso 1 1 calc R U
C13 C 0.4460(3) 1.17052(11) -0.20105(9) 0.0180(3) Uani 1 1 d . .
H13 H 0.4263 1.2565 -0.1670 0.022 Uiso 1 1 calc R U
C14 C 0.3617(3) 1.13808(11) -0.30944(9) 0.0156(2) Uani 1 1 d . .
C15 C 0.3893(3) 1.01164(11) -0.35940(9) 0.0185(3) Uani 1 1 d . .
H15 H 0.3294 0.9895 -0.4331 0.022 Uiso 1 1 calc R U
C16 C 0.5035(3) 0.91840(12) -0.30220(9) 0.0192(3) Uani 1 1 d . .
H16 H 0.5240 0.8327 -0.3366 0.023 Uiso 1 1 calc R U
C17 C 0.2476(3) 1.23498(11) -0.37666(9) 0.0170(3) Uani 1 1 d . .
C18 C 0.0803(3) 1.44531(12) -0.38320(9) 0.0193(3) Uani 1 1 d . .
H18A H -0.1361 1.4035 -0.4328 0.023 Uiso 1 1 calc R U
H18B H 0.2730 1.4789 -0.4237 0.023 Uiso 1 1 calc R U
C19 C 0.0071(3) 1.56002(12) -0.30924(10) 0.0227(3) Uani 1 1 d . .
H19A H -0.0651 1.6283 -0.3492 0.034 Uiso 1 1 calc R U
H19B H -0.1844 1.5257 -0.2697 0.034 Uiso 1 1 calc R U
H19C H 0.2231 1.6008 -0.2607 0.034 Uiso 1 1 calc R U

loop_
_atom_site_aniso_label
_atom_site_aniso_U_11
_atom_site_aniso_U_22
_atom_site_aniso_U_33
_atom_site_aniso_U_23
_atom_site_aniso_U_13
_atom_site_aniso_U_12
O1 0.0234(4) 0.0154(4) 0.0180(4) 0.0056(3) 0.0011(3) 0.0067(3)
O2 0.0364(5) 0.0227(5) 0.0174(4) 0.0041(3) 0.0006(4) 0.0092(4)
C1 0.0180(6) 0.0172(6) 0.0204(6) 0.0030(5) 0.0022(5) 0.0033(5)
C2 0.0184(6) 0.0179(6) 0.0194(6) 0.0034(4) 0.0015(5) 0.0039(5)
C3 0.0200(6) 0.0192(6) 0.0192(6) 0.0047(5) 0.0019(5) 0.0042(5)
C4 0.0203(6) 0.0196(6) 0.0200(6) 0.0050(5) 0.0019(5) 0.0046(5)
C11 0.0139(6) 0.0163(6) 0.0214(6) 0.0066(5) 0.0024(4) 0.0025(4)
C12 0.0214(6) 0.0190(6) 0.0162(6) 0.0033(4) 0.0009(5) 0.0043(5)
C13 0.0197(6) 0.0150(6) 0.0195(6) 0.0016(4) 0.0022(5) 0.0043(5)
C14 0.0137(5) 0.0149(5) 0.0184(6) 0.0045(4) 0.0020(4) 0.0021(4)
C15 0.0201(6) 0.0183(6) 0.0161(6) 0.0020(4) 0.0018(4) 0.0019(5)
C16 0.0203(6) 0.0149(6) 0.0224(6) 0.0022(4) 0.0034(5) 0.0040(4)
C17 0.0160(6) 0.0161(6) 0.0182(6) 0.0034(4) 0.0016(4) 0.0013(4)
C18 0.0209(6) 0.0182(6) 0.0207(6) 0.0085(5) 0.0004(5) 0.0064(5)
C19 0.0219(6) 0.0188(6) 0.0278(7) 0.0043(5) -0.0001(5) 0.0060(5)

loop_
_atom_type_symbol
_atom_type_description
_atom_type_scat_dispersion_real
_atom_type_scat_dispersion_imag
_atom_type_scat_source
C C 0.0033 0.0016 'International Tables Vol C Tables 4.2.6.8 and 6.1.1.4'
H H 0.0000 0.0000 'International Tables Vol C Tables 4.2.6.8 and 6.1.1.4'
O O 0.0106 0.0060 'International Tables Vol C Tables 4.2.6.8 and 6.1.1.4'

loop_
_geom_angle_atom_site_label_1
_geom_angle_atom_site_label_2
_geom_angle_atom_site_label_3
_geom_angle
_geom_angle_site_symmetry_3
C17 O1 C18 114.64(9) .
C2 C1 C11 175.08(12) .
C1 C2 C3 177.07(12) .
C4 C3 C2 176.48(13) .
C3 C4 C4 179.49(17) 2_765
C16 C11 C12 119.71(11) .
C16 C11 C1 118.96(11) .
C12 C11 C1 121.32(11) .
C13 C12 C11 120.04(11) .
C13 C12 H12 120.0 .
C11 C12 H12 120.0 .
C12 C13 C14 119.90(11) .
C12 C13 H13 120.1 .
C14 C13 H13 120.1 .
C15 C14 C13 120.07(11) .
C15 C14 C17 117.26(10) .
C13 C14 C17 122.66(11) .
C16 C15 C14 120.30(11) .
C16 C15 H15 119.8 .
C14 C15 H15 119.8 .
C15 C16 C11 119.98(11) .
C15 C16 H16 120.0 .
C11 C16 H16 120.0 .
O2 C17 O1 123.22(11) .
O2 C17 C14 124.04(11) .
O1 C17 C14 112.73(10) .
O1 C18 C19 107.61(10) .
O1 C18 H18A 110.2 .
C19 C18 H18A 110.2 .
O1 C18 H18B 110.2 .
C19 C18 H18B 110.2 .
H18A C18 H18B 108.5 .
C18 C19 H19A 109.5 .
C18 C19 H19B 109.5 .
H19A C19 H19B 109.5 .
C18 C19 H19C 109.5 .
H19A C19 H19C 109.5 .
H19B C19 H19C 109.5 .

loop_
_geom_bond_atom_site_label_1
_geom_bond_atom_site_label_2
_geom_bond_distance
_geom_bond_site_symmetry_2
O1 C17 1.3439(15) .
O1 C18 1.4537(14) .
O2 C17 1.2084(14) .
C1 C2 1.2060(17) .
C1 C11 1.4340(16) .
C2 C3 1.3631(17) .
C3 C4 1.2108(17) .
C4 C4 1.363(2) 2_765
C11 C16 1.3988(17) .
C11 C12 1.4041(17) .
C12 C13 1.3856(17) .
C12 H12 0.9500 .
C13 C14 1.3957(17) .
C13 H13 0.9500 .
C14 C15 1.3948(17) .
C14 C17 1.4914(16) .
C15 C16 1.3815(17) .
C15 H15 0.9500 .
C16 H16 0.9500 .
C18 C19 1.5049(18) .
C18 H18A 0.9900 .
C18 H18B 0.9900 .
C19 H19A 0.9800 .
C19 H19B 0.9800 .
C19 H19C 0.9800 .
